data_7232223
loop_
_publ_author_name
'Ren, Shanshan'
'Jiang, Wei'
'Wang, Qingwei'
'Li, Zhimin'
'Qiao, Yu'
'Che, Guangbo'

_publ_section_title
;
 Synthesis, structures and properties of six lanthanide complexes based on
 a 2-(2-carboxyphenyl)imidazo(4,5-f)-(1,10)phenanthroline ligand
;
_journal_issue 6
_journal_name_full 'RSC Advances'
_journal_page_first 3102
_journal_paper_doi 10.1039/C8RA09207A
_journal_volume 9
_journal_year 2019
_chemical_formula_moiety 'C46 H26 N9 O6 Sm'
_chemical_formula_sum 'C46 H26 N9 O6 Sm'
_chemical_formula_weight 951.11
_space_group_crystal_system triclinic
_space_group_IT_number 2
_space_group_name_Hall '-P 1'
_space_group_name_H-M_alt 'P -1'
_symmetry_space_group_name_Hall '-P 1'
_symmetry_space_group_name_H-M 'P -1'
_atom_sites_solution_hydrogens geom
_audit_creation_method SHELXL-2014/7
_audit_update_record
;
2018-12-24 deposited with the CCDC.
2019-01-14 downloaded from the CCDC.
;
_cell_angle_alpha 78.7380(10)
_cell_angle_beta 80.4200(10)
_cell_angle_gamma 68.3690(10)
_cell_formula_units_Z 2
_cell_length_a 10.6094(6)
_cell_length_b 13.7009(7)
_cell_length_c 14.5285(7)
_cell_measurement_reflns_used 2726
_cell_measurement_temperature 293(2)
_cell_measurement_theta_max 25.27
_cell_measurement_theta_min 2.40
_cell_volume 1914.96(17)
_computing_cell_refinement 'SMART (Bruker, 2002)'
_computing_data_collection 'SMART (Bruker, 2002)'
_computing_data_reduction 'SHELXL-2014/7 (Sheldrick, 2014)'
_computing_structure_refinement 'SHELXL-2014/7 (Sheldrick, 2014)'
_computing_structure_solution 'SHELXS-2014/7 (Sheldrick, 2014)'
_diffrn_ambient_temperature 293(2)
_diffrn_measured_fraction_theta_full 0.991
_diffrn_measured_fraction_theta_max 0.987
_diffrn_measurement_device_type 'CCD area detector'
_diffrn_measurement_method \w
_diffrn_radiation_type MoK\a
_diffrn_radiation_wavelength 0.71073
_diffrn_reflns_av_R_equivalents 0.0275
_diffrn_reflns_av_unetI/netI 0.0636
_diffrn_reflns_Laue_measured_fraction_full 0.991
_diffrn_reflns_Laue_measured_fraction_max 0.987
_diffrn_reflns_limit_h_max 13
_diffrn_reflns_limit_h_min -12
_diffrn_reflns_limit_k_max 16
_diffrn_reflns_limit_k_min -16
_diffrn_reflns_limit_l_max 12
_diffrn_reflns_limit_l_min -17
_diffrn_reflns_number 10623
_diffrn_reflns_point_group_measured_fraction_full 0.991
_diffrn_reflns_point_group_measured_fraction_max 0.987
_diffrn_reflns_theta_full 25.242
_diffrn_reflns_theta_max 26.052
_diffrn_reflns_theta_min 1.437
_diffrn_source 'fine-focus sealed tube'
_exptl_absorpt_coefficient_mu 1.600
_exptl_absorpt_correction_T_max 0.728
_exptl_absorpt_correction_T_min 0.649
_exptl_absorpt_correction_type multi-scan
_exptl_absorpt_process_details '(SADABS; Bruker, 2002)'
_exptl_crystal_colour colorless
_exptl_crystal_density_diffrn 1.649
_exptl_crystal_density_method 'not measured'
_exptl_crystal_description block
_exptl_crystal_F_000 950
_exptl_crystal_size_max 0.276
_exptl_crystal_size_mid 0.243
_exptl_crystal_size_min 0.198
_refine_diff_density_max 0.895
_refine_diff_density_min -0.700
_refine_diff_density_rms 0.103
_refine_ls_extinction_method none
_refine_ls_goodness_of_fit_ref 1.030
_refine_ls_hydrogen_treatment constr
_refine_ls_matrix_type full
_refine_ls_number_parameters 554
_refine_ls_number_reflns 7452
_refine_ls_number_restraints 0
_refine_ls_restrained_S_all 1.030
_refine_ls_R_factor_all 0.0511
_refine_ls_R_factor_gt 0.0391
_refine_ls_shift/su_max 0.001
_refine_ls_shift/su_mean 0.000
_refine_ls_structure_factor_coef Fsqd
_refine_ls_weighting_details 'w=1/[\s^2^(Fo^2^)+(0.0327P)^2^] where P=(Fo^2^+2Fc^2^)/3'
_refine_ls_weighting_scheme calc
_refine_ls_wR_factor_gt 0.0768
_refine_ls_wR_factor_ref 0.0824
_reflns_Friedel_coverage 0.000
_reflns_number_gt 6218
_reflns_number_total 7452
_reflns_threshold_expression 'I > 2\s(I)'
_cod_data_source_file c8ra09207a2.cif
_cod_data_source_block 3
_cod_database_code 7232223
_shelx_shelxl_version_number 2014/7
_shelx_space_group_comment
;
The symmetry employed for this shelxl refinement is uniquely defined
by the following loop, which should always be used as a source of
symmetry information in preference to the above space-group names.
They are only intended as comments.
;

loop_
_space_group_symop_operation_xyz
'x, y, z'
'-x, -y, -z'

loop_
_atom_site_label
_atom_site_type_symbol
_atom_site_fract_x
_atom_site_fract_y
_atom_site_fract_z
_atom_site_U_iso_or_equiv
_atom_site_adp_type
_atom_site_occupancy
_atom_site_site_symmetry_order
_atom_site_calc_flag
_atom_site_refinement_flags_posn
_atom_site_refinement_flags_adp
C30 C 0.3400(4) -0.0182(3) 0.8851(3) 0.0318(10) Uani 1 1 d . .
H30 H 0.3389 -0.0241 0.8226 0.038 Uiso 1 1 calc R U
C29 C 0.3841(4) -0.1111(4) 0.9480(3) 0.0353(11) Uani 1 1 d . .
H29 H 0.4091 -0.1768 0.9281 0.042 Uiso 1 1 calc R U
C28 C 0.3903(4) -0.1044(3) 1.0397(3) 0.0327(10) Uani 1 1 d . .
H28 H 0.4233 -0.1657 1.0825 0.039 Uiso 1 1 calc R U
C27 C 0.3462(4) -0.0042(3) 1.0684(3) 0.0239(9) Uani 1 1 d . .
C26 C 0.3469(4) 0.0137(3) 1.1622(3) 0.0268(9) Uani 1 1 d . .
C25 C 0.3007(4) 0.1122(3) 1.1881(3) 0.0272(9) Uani 1 1 d . .
C24 C 0.2523(4) 0.2055(3) 1.1211(3) 0.0281(9) Uani 1 1 d . .
C23 C 0.2065(4) 0.3086(3) 1.1423(3) 0.0355(11) Uani 1 1 d . .
H23 H 0.2043 0.3198 1.2038 0.043 Uiso 1 1 calc R U
C22 C 0.1647(5) 0.3933(4) 1.0730(3) 0.0381(11) Uani 1 1 d . .
H22 H 0.1351 0.4625 1.0862 0.046 Uiso 1 1 calc R U
C21 C 0.1675(4) 0.3735(3) 0.9824(3) 0.0334(10) Uani 1 1 d . .
H21 H 0.1380 0.4313 0.9356 0.040 Uiso 1 1 calc R U
C32 C 0.2535(4) 0.1918(3) 1.0263(3) 0.0235(9) Uani 1 1 d . .
C31 C 0.3008(4) 0.0861(3) 1.0006(3) 0.0228(9) Uani 1 1 d . .
C33 C 0.3704(4) 0.0031(3) 1.3107(3) 0.0280(9) Uani 1 1 d . .
C34 C 0.3973(4) -0.0445(3) 1.4090(3) 0.0257(9) Uani 1 1 d . .
C35 C 0.2925(4) -0.0053(3) 1.4790(3) 0.0321(10) Uani 1 1 d . .
H35 H 0.2129 0.0494 1.4622 0.039 Uiso 1 1 calc R U
C36 C 0.3061(4) -0.0471(4) 1.5731(3) 0.0341(11) Uani 1 1 d . .
H36 H 0.2360 -0.0203 1.6192 0.041 Uiso 1 1 calc R U
C37 C 0.4234(5) -0.1284(4) 1.5983(3) 0.0375(11) Uani 1 1 d . .
H37 H 0.4325 -0.1567 1.6615 0.045 Uiso 1 1 calc R U
C38 C 0.5266(4) -0.1675(4) 1.5304(3) 0.0352(11) Uani 1 1 d . .
H38 H 0.6056 -0.2223 1.5481 0.042 Uiso 1 1 calc R U
C39 C 0.5157(4) -0.1265(3) 1.4350(3) 0.0261(9) Uani 1 1 d . .
C40 C 0.6396(4) -0.1708(3) 1.3669(3) 0.0256(9) Uani 1 1 d . .
C10 C 0.0030(4) 0.1252(3) 0.7046(3) 0.0325(10) Uani 1 1 d . .
H10 H 0.0524 0.0729 0.7494 0.039 Uiso 1 1 calc R U
C9 C -0.0724(5) 0.0979(4) 0.6505(3) 0.0421(12) Uani 1 1 d . .
H9 H -0.0726 0.0289 0.6588 0.051 Uiso 1 1 calc R U
C8 C -0.1460(5) 0.1742(4) 0.5851(3) 0.0426(12) Uani 1 1 d . .
H8 H -0.1960 0.1574 0.5477 0.051 Uiso 1 1 calc R U
C7 C -0.1459(4) 0.2766(3) 0.5747(3) 0.0305(10) Uani 1 1 d . .
C6 C -0.2214(4) 0.3634(3) 0.5094(3) 0.0288(10) Uani 1 1 d . .
C5 C -0.2217(4) 0.4640(3) 0.5057(3) 0.0259(9) Uani 1 1 d . .
C4 C -0.1476(4) 0.4914(3) 0.5636(3) 0.0244(9) Uani 1 1 d . .
C3 C -0.1454(4) 0.5929(3) 0.5620(3) 0.0283(9) Uani 1 1 d . .
H3 H -0.1922 0.6492 0.5190 0.034 Uiso 1 1 calc R U
C2 C -0.0739(4) 0.6086(3) 0.6242(3) 0.0284(10) Uani 1 1 d . .
H2 H -0.0741 0.6762 0.6258 0.034 Uiso 1 1 calc R U
C1 C -0.0007(4) 0.5220(3) 0.6850(3) 0.0270(9) Uani 1 1 d . .
H1 H 0.0465 0.5341 0.7276 0.032 Uiso 1 1 calc R U
C12 C -0.0695(4) 0.4065(3) 0.6272(3) 0.0237(9) Uani 1 1 d . .
C11 C -0.0676(4) 0.2989(3) 0.6320(3) 0.0242(9) Uani 1 1 d . .
C14 C -0.4429(4) 0.4911(3) 0.3286(3) 0.0267(9) Uani 1 1 d . .
C15 C -0.5177(4) 0.4252(4) 0.3317(3) 0.0359(11) Uani 1 1 d . .
H15 H -0.5051 0.3662 0.3781 0.043 Uiso 1 1 calc R U
C16 C -0.6093(5) 0.4455(4) 0.2680(3) 0.0441(12) Uani 1 1 d . .
H16 H -0.6543 0.3983 0.2695 0.053 Uiso 1 1 calc R U
C17 C -0.6349(5) 0.5353(4) 0.2018(4) 0.0498(14) Uani 1 1 d . .
H17 H -0.7001 0.5511 0.1604 0.060 Uiso 1 1 calc R U
C18 C -0.5621(5) 0.6019(4) 0.1980(3) 0.0444(12) Uani 1 1 d . .
H18 H -0.5799 0.6631 0.1538 0.053 Uiso 1 1 calc R U
C19 C -0.4639(4) 0.5798(3) 0.2579(3) 0.0297(10) Uani 1 1 d . .
C20 C -0.3730(4) 0.6443(3) 0.2346(3) 0.0279(9) Uani 1 1 d . .
C13 C -0.3480(4) 0.4593(3) 0.4017(3) 0.0273(9) Uani 1 1 d . .
C42 C -0.1034(5) 0.2439(4) 1.0362(3) 0.0417(12) Uani 1 1 d . .
C43 C -0.1709(7) 0.3346(5) 1.0754(4) 0.086(2) Uani 1 1 d . .
H43 H -0.1904 0.4008 1.0382 0.103 Uiso 1 1 calc R U
C46 C -0.0820(6) 0.1485(4) 1.0948(4) 0.0559(15) Uani 1 1 d . .
H46 H -0.0366 0.0866 1.0682 0.067 Uiso 1 1 calc R U
N9 N -0.1220(6) 0.1388(4) 1.1873(3) 0.0718(15) Uani 1 1 d . .
C45 C -0.1851(7) 0.2280(6) 1.2218(4) 0.087(2) Uani 1 1 d . .
H45 H -0.2152 0.2235 1.2858 0.105 Uiso 1 1 calc R U
N6 N 0.2993(3) 0.0787(3) 0.9082(2) 0.0285(8) Uani 1 1 d . .
N5 N 0.2101(3) 0.2763(3) 0.9586(2) 0.0270(8) Uani 1 1 d . .
N8 N 0.3917(3) -0.0579(3) 1.2403(2) 0.0271(8) Uani 1 1 d . .
N7 N 0.3144(3) 0.1043(3) 1.2814(2) 0.0315(8) Uani 1 1 d . .
H7A H 0.2909 0.1555 1.3140 0.038 Uiso 1 1 calc R U
N2 N 0.0078(3) 0.2220(3) 0.6954(2) 0.0279(8) Uani 1 1 d . .
N1 N 0.0061(3) 0.4231(3) 0.6861(2) 0.0241(7) Uani 1 1 d . .
N4 N -0.3004(3) 0.3603(3) 0.4451(2) 0.0322(8) Uani 1 1 d . .
N3 N -0.3040(3) 0.5251(3) 0.4368(2) 0.0259(8) Uani 1 1 d . .
H3A H -0.3241 0.5923 0.4192 0.031 Uiso 1 1 calc R U
C44 C -0.2097(9) 0.3259(6) 1.1717(5) 0.114(3) Uani 1 1 d . .
H44 H -0.2516 0.3861 1.2011 0.137 Uiso 1 1 calc R U
O3 O 0.6708(3) -0.1097(2) 1.29723(18) 0.0280(6) Uani 1 1 d . .
O4 O 0.7104(3) -0.2681(2) 1.37947(19) 0.0310(7) Uani 1 1 d . .
O1 O -0.4220(3) 0.7439(2) 0.2152(2) 0.0340(7) Uani 1 1 d . .
O2 O -0.2467(3) 0.5959(2) 0.23126(19) 0.0292(7) Uani 1 1 d . .
O5 O -0.0521(3) 0.3392(3) 0.8875(2) 0.0405(8) Uani 1 1 d . .
O6 O 0.0251(3) 0.1645(2) 0.9035(2) 0.0406(8) Uani 1 1 d . .
Sm Sm 0.17111(2) 0.25236(2) 0.79129(2) 0.02437(7) Uani 1 1 d . .
C41 C -0.0437(4) 0.2497(4) 0.9350(3) 0.0343(10) Uiso 1 1 d . .

loop_
_atom_site_aniso_label
_atom_site_aniso_U_11
_atom_site_aniso_U_22
_atom_site_aniso_U_33
_atom_site_aniso_U_23
_atom_site_aniso_U_13
_atom_site_aniso_U_12
C30 0.041(2) 0.027(3) 0.024(2) -0.0044(19) -0.008(2) -0.005(2)
C29 0.047(3) 0.024(3) 0.035(3) -0.009(2) -0.007(2) -0.009(2)
C28 0.042(3) 0.021(2) 0.033(2) -0.0004(19) -0.012(2) -0.006(2)
C27 0.025(2) 0.021(2) 0.024(2) -0.0014(17) -0.0053(17) -0.0056(18)
C26 0.029(2) 0.023(2) 0.024(2) -0.0025(18) -0.0070(18) -0.0024(18)
C25 0.031(2) 0.023(2) 0.023(2) -0.0006(17) -0.0069(18) -0.0041(18)
C24 0.028(2) 0.026(2) 0.027(2) -0.0045(18) -0.0060(18) -0.0038(18)
C23 0.046(3) 0.031(3) 0.026(2) -0.010(2) -0.002(2) -0.006(2)
C22 0.053(3) 0.023(3) 0.035(3) -0.008(2) -0.006(2) -0.007(2)
C21 0.044(3) 0.020(2) 0.030(2) -0.0004(18) -0.010(2) -0.003(2)
C32 0.022(2) 0.024(2) 0.022(2) -0.0017(17) -0.0075(17) -0.0041(17)
C31 0.0211(19) 0.024(2) 0.021(2) -0.0023(17) -0.0065(17) -0.0049(17)
C33 0.027(2) 0.029(3) 0.023(2) -0.0028(18) -0.0048(18) -0.0042(19)
C34 0.033(2) 0.024(2) 0.022(2) -0.0035(17) -0.0075(18) -0.0096(19)
C35 0.037(2) 0.030(3) 0.028(2) -0.0066(19) -0.004(2) -0.009(2)
C36 0.040(3) 0.038(3) 0.027(2) -0.013(2) 0.005(2) -0.016(2)
C37 0.050(3) 0.041(3) 0.024(2) 0.000(2) -0.005(2) -0.020(2)
C38 0.038(2) 0.035(3) 0.028(2) 0.000(2) -0.006(2) -0.009(2)
C39 0.033(2) 0.025(2) 0.023(2) -0.0021(17) -0.0051(18) -0.0118(19)
C40 0.030(2) 0.028(3) 0.021(2) -0.0034(18) -0.0106(18) -0.0101(19)
C10 0.041(3) 0.022(2) 0.032(2) 0.0028(19) -0.010(2) -0.008(2)
C9 0.053(3) 0.027(3) 0.052(3) -0.002(2) -0.019(3) -0.017(2)
C8 0.052(3) 0.030(3) 0.054(3) -0.002(2) -0.026(3) -0.018(2)
C7 0.032(2) 0.028(3) 0.031(2) 0.0003(19) -0.0073(19) -0.010(2)
C6 0.029(2) 0.031(3) 0.027(2) 0.0008(19) -0.0087(19) -0.0115(19)
C5 0.025(2) 0.027(2) 0.022(2) -0.0017(18) -0.0050(17) -0.0058(18)
C4 0.026(2) 0.025(2) 0.020(2) -0.0041(17) -0.0004(17) -0.0070(18)
C3 0.032(2) 0.023(2) 0.027(2) -0.0007(18) -0.0046(19) -0.0055(19)
C2 0.035(2) 0.024(2) 0.028(2) -0.0050(18) -0.0033(19) -0.0109(19)
C1 0.033(2) 0.025(2) 0.025(2) -0.0049(18) -0.0052(18) -0.0108(19)
C12 0.023(2) 0.026(2) 0.020(2) -0.0003(17) -0.0048(17) -0.0066(18)
C11 0.027(2) 0.020(2) 0.023(2) -0.0002(17) -0.0045(17) -0.0065(18)
C14 0.024(2) 0.031(3) 0.026(2) -0.0064(18) -0.0039(18) -0.0083(19)
C15 0.036(2) 0.043(3) 0.032(3) -0.003(2) -0.001(2) -0.020(2)
C16 0.041(3) 0.056(4) 0.048(3) -0.009(3) -0.004(2) -0.032(3)
C17 0.044(3) 0.069(4) 0.046(3) 0.000(3) -0.022(2) -0.027(3)
C18 0.043(3) 0.045(3) 0.045(3) 0.010(2) -0.023(2) -0.017(2)
C19 0.027(2) 0.028(3) 0.032(2) -0.0025(19) -0.0103(19) -0.0050(19)
C20 0.037(2) 0.029(3) 0.017(2) -0.0017(17) -0.0089(18) -0.009(2)
C13 0.029(2) 0.029(3) 0.025(2) -0.0021(18) -0.0050(18) -0.0127(19)
C42 0.037(3) 0.042(3) 0.041(3) -0.007(2) 0.011(2) -0.014(2)
C43 0.117(5) 0.042(4) 0.065(4) -0.002(3) 0.048(4) -0.016(4)
C46 0.071(4) 0.047(4) 0.042(3) -0.002(3) 0.006(3) -0.019(3)
N9 0.107(4) 0.058(3) 0.041(3) 0.001(2) 0.014(3) -0.031(3)
C45 0.130(6) 0.081(6) 0.050(4) -0.018(4) 0.042(4) -0.053(5)
N6 0.0362(19) 0.023(2) 0.0247(19) -0.0034(15) -0.0076(16) -0.0067(16)
N5 0.0320(19) 0.0205(19) 0.0247(19) -0.0022(15) -0.0072(15) -0.0034(15)
N8 0.0315(19) 0.031(2) 0.0171(17) -0.0011(15) -0.0087(15) -0.0076(16)
N7 0.039(2) 0.027(2) 0.0231(19) -0.0076(16) -0.0055(16) -0.0025(17)
N2 0.0311(19) 0.026(2) 0.0248(19) 0.0006(15) -0.0067(15) -0.0090(16)
N1 0.0282(18) 0.0184(19) 0.0238(18) -0.0039(14) -0.0054(15) -0.0045(15)
N4 0.037(2) 0.030(2) 0.031(2) 0.0025(16) -0.0141(17) -0.0120(17)
N3 0.0329(18) 0.0202(19) 0.0237(18) 0.0019(14) -0.0108(15) -0.0075(15)
C44 0.165(8) 0.057(5) 0.092(6) -0.031(4) 0.073(6) -0.033(5)
O3 0.0382(16) 0.0239(16) 0.0202(15) -0.0005(12) -0.0018(13) -0.0105(13)
O4 0.0378(16) 0.0241(17) 0.0261(16) 0.0019(12) -0.0107(13) -0.0045(14)
O1 0.0435(17) 0.0243(18) 0.0332(17) -0.0020(13) -0.0116(14) -0.0084(14)
O2 0.0313(16) 0.0252(17) 0.0312(16) 0.0030(13) -0.0098(13) -0.0106(13)
O5 0.0358(17) 0.041(2) 0.0362(18) 0.0037(15) -0.0049(15) -0.0084(15)
O6 0.0441(18) 0.040(2) 0.0344(18) -0.0047(15) 0.0014(15) -0.0136(16)
Sm 0.02850(12) 0.02225(12) 0.02041(12) -0.00014(8) -0.00643(8) -0.00640(9)

loop_
_atom_type_symbol
_atom_type_description
_atom_type_scat_dispersion_real
_atom_type_scat_dispersion_imag
_atom_type_scat_source
C C 0.0033 0.0016 'International Tables Vol C Tables 4.2.6.8 and 6.1.1.4'
H H 0.0000 0.0000 'International Tables Vol C Tables 4.2.6.8 and 6.1.1.4'
N N 0.0061 0.0033 'International Tables Vol C Tables 4.2.6.8 and 6.1.1.4'
O O 0.0106 0.0060 'International Tables Vol C Tables 4.2.6.8 and 6.1.1.4'
Sm Sm -0.1638 3.4418 'International Tables Vol C Tables 4.2.6.8 and 6.1.1.4'

loop_
_geom_angle_atom_site_label_1
_geom_angle_atom_site_label_2
_geom_angle_atom_site_label_3
_geom_angle
_geom_angle_site_symmetry_1
_geom_angle_site_symmetry_3
N6 C30 C29 124.3(4) . .
C28 C29 C30 118.9(4) . .
C29 C28 C27 119.1(4) . .
C28 C27 C31 118.4(4) . .
C28 C27 C26 124.7(4) . .
C31 C27 C26 116.9(3) . .
C25 C26 N8 107.2(3) . .
C25 C26 C27 123.2(4) . .
N8 C26 C27 129.7(4) . .
C26 C25 N7 109.9(4) . .
C26 C25 C24 121.3(4) . .
N7 C25 C24 128.7(4) . .
C23 C24 C32 118.1(4) . .
C23 C24 C25 124.3(4) . .
C32 C24 C25 117.6(4) . .
C22 C23 C24 120.1(4) . .
C23 C22 C21 118.4(4) . .
N5 C21 C22 123.7(4) . .
N5 C32 C24 121.2(4) . .
N5 C32 C31 118.6(3) . .
C24 C32 C31 120.2(4) . .
N6 C31 C27 122.0(3) . .
N6 C31 C32 117.2(3) . .
C27 C31 C32 120.8(3) . .
N7 C33 N8 112.2(4) . .
N7 C33 C34 125.3(4) . .
N8 C33 C34 122.3(4) . .
C39 C34 C35 119.1(4) . .
C39 C34 C33 124.6(4) . .
C35 C34 C33 116.2(4) . .
C36 C35 C34 120.7(4) . .
C37 C36 C35 119.9(4) . .
C38 C37 C36 119.9(4) . .
C37 C38 C39 121.3(4) . .
C34 C39 C38 119.1(4) . .
C34 C39 C40 124.2(4) . .
C38 C39 C40 116.6(4) . .
O4 C40 O3 120.4(4) . .
O4 C40 C39 120.0(4) . .
O3 C40 C39 119.5(4) . .
O4 C40 Sm 63.7(2) . 2_657
O3 C40 Sm 58.4(2) . 2_657
C39 C40 Sm 166.4(3) . 2_657
N2 C10 C9 123.2(4) . .
C8 C9 C10 118.8(4) . .
C9 C8 C7 119.8(4) . .
C8 C7 C11 118.5(4) . .
C8 C7 C6 124.4(4) . .
C11 C7 C6 117.1(4) . .
C5 C6 N4 111.1(4) . .
C5 C6 C7 121.4(4) . .
N4 C6 C7 127.5(4) . .
C6 C5 N3 105.3(3) . .
C6 C5 C4 123.8(4) . .
N3 C5 C4 130.9(4) . .
C3 C4 C12 118.5(4) . .
C3 C4 C5 125.5(4) . .
C12 C4 C5 115.9(4) . .
C2 C3 C4 119.3(4) . .
C3 C2 C1 118.9(4) . .
N1 C1 C2 124.1(4) . .
N1 C12 C4 121.2(4) . .
N1 C12 C11 117.7(3) . .
C4 C12 C11 121.1(3) . .
N2 C11 C7 121.4(4) . .
N2 C11 C12 117.9(3) . .
C7 C11 C12 120.7(4) . .
C15 C14 C19 118.1(4) . .
C15 C14 C13 115.5(4) . .
C19 C14 C13 126.4(4) . .
C16 C15 C14 121.6(5) . .
C15 C16 C17 120.3(4) . .
C16 C17 C18 118.9(4) . .
C19 C18 C17 121.7(5) . .
C18 C19 C14 119.2(4) . .
C18 C19 C20 116.8(4) . .
C14 C19 C20 123.5(4) . .
O2 C20 O1 121.3(4) . .
O2 C20 C19 117.9(4) . .
O1 C20 C19 120.7(4) . .
O2 C20 Sm 55.7(2) . 2_566
O1 C20 Sm 66.2(2) . 2_566
C19 C20 Sm 171.8(3) . 2_566
N4 C13 N3 111.6(4) . .
N4 C13 C14 122.2(4) . .
N3 C13 C14 126.2(4) . .
C43 C42 C46 117.6(5) . .
C43 C42 C41 120.4(5) . .
C46 C42 C41 121.7(4) . .
C42 C43 C44 118.7(6) . .
N9 C46 C42 124.4(5) . .
C45 N9 C46 115.7(5) . .
N9 C45 C44 125.2(6) . .
C30 N6 C31 117.2(4) . .
C30 N6 Sm 122.1(3) . .
C31 N6 Sm 119.6(2) . .
C21 N5 C32 118.5(3) . .
C21 N5 Sm 119.5(3) . .
C32 N5 Sm 121.2(2) . .
C26 N8 C33 105.0(3) . .
C33 N7 C25 105.7(3) . .
C10 N2 C11 118.2(3) . .
C10 N2 Sm 118.4(3) . .
C11 N2 Sm 123.2(3) . .
C1 N1 C12 117.7(3) . .
C1 N1 Sm 123.7(3) . .
C12 N1 Sm 118.5(2) . .
C13 N4 C6 104.9(3) . .
C13 N3 C5 107.1(3) . .
C45 C44 C43 118.4(6) . .
C40 O3 Sm 95.9(2) . 2_657
C40 O4 Sm 90.5(2) . 2_657
C20 O1 Sm 88.2(2) . 2_566
C20 O2 Sm 99.2(2) . 2_566
C41 O5 Sm 89.6(3) . .
C41 O6 Sm 91.4(3) . .
O2 Sm O3 111.86(9) 2_566 2_657
O2 Sm O6 141.50(9) 2_566 .
O3 Sm O6 104.03(9) 2_657 .
O2 Sm O5 95.00(10) 2_566 .
O3 Sm O5 152.71(10) 2_657 .
O6 Sm O5 51.80(10) . .
O2 Sm N2 127.99(10) 2_566 .
O3 Sm N2 78.21(9) 2_657 .
O6 Sm N2 71.97(10) . .
O5 Sm N2 81.47(10) . .
O2 Sm O4 72.77(9) 2_566 2_657
O3 Sm O4 51.09(9) 2_657 2_657
O6 Sm O4 144.62(9) . 2_657
O5 Sm O4 140.32(9) . 2_657
N2 Sm O4 77.73(9) . 2_657
O2 Sm N5 72.80(10) 2_566 .
O3 Sm N5 123.39(9) 2_657 .
O6 Sm N5 76.18(10) . .
O5 Sm N5 68.08(10) . .
N2 Sm N5 145.33(10) . .
O4 Sm N5 136.72(9) 2_657 .
O2 Sm O1 50.61(9) 2_566 2_566
O3 Sm O1 72.12(9) 2_657 2_566
O6 Sm O1 135.49(10) . 2_566
O5 Sm O1 132.83(9) . 2_566
N2 Sm O1 143.49(9) . 2_566
O4 Sm O1 67.22(9) 2_657 2_566
N5 Sm O1 70.83(9) . 2_566
O2 Sm N6 118.07(9) 2_566 .
O3 Sm N6 68.58(9) 2_657 .
O6 Sm N6 62.94(10) . .
O5 Sm N6 103.68(10) . .
N2 Sm N6 113.07(10) . .
O4 Sm N6 115.47(9) 2_657 .
N5 Sm N6 61.62(10) . .
O1 Sm N6 75.27(10) 2_566 .
O2 Sm N1 68.44(9) 2_566 .
O3 Sm N1 115.51(9) 2_657 .
O6 Sm N1 108.29(10) . .
O5 Sm N1 69.03(9) . .
N2 Sm N1 61.90(10) . .
O4 Sm N1 71.39(9) 2_657 .
N5 Sm N1 117.79(10) . .
O1 Sm N1 113.16(9) 2_566 .
N6 Sm N1 171.23(10) . .
O2 Sm C41 116.64(11) 2_566 .
O3 Sm C41 130.32(11) 2_657 .
O6 Sm C41 26.30(11) . .
O5 Sm C41 26.56(11) . .
N2 Sm C41 80.59(11) . .
O4 Sm C41 157.19(11) 2_657 .
N5 Sm C41 64.76(11) . .
O1 Sm C41 135.31(11) 2_566 .
N6 Sm C41 79.66(12) . .
N1 Sm C41 92.18(12) . .
O2 Sm C40 90.23(10) 2_566 2_657
O3 Sm C40 25.74(10) 2_657 2_657
O6 Sm C40 127.81(11) . 2_657
O5 Sm C40 160.03(10) . 2_657
N2 Sm C40 80.14(10) . 2_657
O4 Sm C40 25.79(10) 2_657 2_657
N5 Sm C40 131.74(10) . 2_657
O1 Sm C40 63.90(9) 2_566 2_657
N6 Sm C40 90.68(11) . 2_657
N1 Sm C40 95.28(10) . 2_657
C41 Sm C40 152.95(12) . 2_657
O6 C41 O5 122.0(4) . .
O6 C41 C42 118.3(4) . .
O5 C41 C42 119.2(4) . .
O6 C41 Sm 62.3(2) . .
O5 C41 Sm 63.8(2) . .
C42 C41 Sm 152.7(3) . .

loop_
_geom_bond_atom_site_label_1
_geom_bond_atom_site_label_2
_geom_bond_distance
_geom_bond_site_symmetry_2
C30 N6 1.328(5) .
C30 C29 1.386(6) .
C29 C28 1.368(6) .
C28 C27 1.401(5) .
C27 C31 1.406(5) .
C27 C26 1.432(5) .
C26 C25 1.361(5) .
C26 N8 1.370(5) .
C25 N7 1.366(5) .
C25 C24 1.429(6) .
C24 C23 1.392(6) .
C24 C32 1.424(5) .
C23 C22 1.368(6) .
C22 C21 1.389(6) .
C21 N5 1.334(5) .
C32 N5 1.353(5) .
C32 C31 1.450(5) .
C31 N6 1.368(5) .
C33 N7 1.306(5) .
C33 N8 1.383(5) .
C33 C34 1.477(5) .
C34 C39 1.390(5) .
C34 C35 1.399(5) .
C35 C36 1.384(6) .
C36 C37 1.376(6) .
C37 C38 1.370(6) .
C38 C39 1.397(6) .
C39 C40 1.513(5) .
C40 O4 1.259(5) .
C40 O3 1.263(5) .
C40 Sm 2.894(4) 2_657
C10 N2 1.327(5) .
C10 C9 1.394(6) .
C9 C8 1.365(6) .
C8 C7 1.381(6) .
C7 C11 1.411(5) .
C7 C6 1.437(6) .
C6 C5 1.368(6) .
C6 N4 1.371(5) .
C5 N3 1.375(5) .
C5 C4 1.424(5) .
C4 C3 1.395(5) .
C4 C12 1.420(5) .
C3 C2 1.365(5) .
C2 C1 1.389(6) .
C1 N1 1.327(5) .
C12 N1 1.366(5) .
C12 C11 1.456(5) .
C11 N2 1.358(5) .
C14 C15 1.395(6) .
C14 C19 1.403(6) .
C14 C13 1.478(5) .
C15 C16 1.371(6) .
C16 C17 1.375(7) .
C17 C18 1.384(6) .
C18 C19 1.379(6) .
C19 C20 1.493(6) .
C20 O2 1.254(5) .
C20 O1 1.260(5) .
C20 Sm 2.914(4) 2_566
C13 N4 1.327(5) .
C13 N3 1.364(5) .
C42 C43 1.366(7) .
C42 C46 1.377(7) .
C42 C41 1.500(6) .
C43 C44 1.386(8) .
C46 N9 1.337(6) .
N9 C45 1.311(7) .
C45 C44 1.349(9) .
N6 Sm 2.684(3) .
N5 Sm 2.634(3) .
N2 Sm 2.583(3) .
N1 Sm 2.711(3) .
O3 Sm 2.477(3) 2_657
O4 Sm 2.595(3) 2_657
O1 Sm 2.667(3) 2_566
O2 Sm 2.438(3) 2_566
O5 C41 1.265(5) .
O5 Sm 2.539(3) .
O6 C41 1.254(5) .
O6 Sm 2.505(3) .
Sm O2 2.438(3) 2_566
Sm O3 2.477(3) 2_657
Sm O4 2.595(3) 2_657
Sm O1 2.667(3) 2_566
Sm C41 2.829(4) .
Sm C40 2.894(4) 2_657
